data_7233998
loop_
_publ_author_name
'Alexandra J. Ramadan'
'Luke A. Rochford'
'Dean S. Keeble'
'Paul Sullivan'
'Mary P. Ryan'
'Tim S. Jones'
'Sandrine Heutz'

_publ_section_title
;
 Exploring high temperature templating in non-planar phthalocyanine/copper
 iodide (111) bilayers
;
_journal_name_full 'Journal of Materials Chemistry C'
_journal_page_first 461
_journal_page_last 465
_journal_paper_doi 10.1039/C4TC02116A
_journal_volume 3
_journal_year 2015
_chemical_formula_moiety 'C32 H16 N8 O V'
_chemical_formula_sum 'C32 H16 N8 O V'
_chemical_formula_weight 579.47
_chemical_name_common 'Vanadium oxide phthalocyanine'
_chemical_name_systematic 'Vanadyl phthalocyanine'
_space_group_crystal_system triclinic
_space_group_IT_number 2
_space_group_name_Hall '-P 1'
_space_group_name_H-M_alt 'P -1'
_atom_sites_solution_hydrogens geom
_atom_sites_solution_primary iterative
_cell_angle_alpha 68.024(6)
_cell_angle_beta 83.699(5)
_cell_angle_gamma 85.600(5)
_cell_formula_units_Z 2
_cell_length_a 8.7236(5)
_cell_length_b 12.0048(7)
_cell_length_c 12.6103(8)
_cell_measurement_reflns_used 3607
_cell_measurement_temperature 150(2)
_cell_measurement_theta_max 27.4040
_cell_measurement_theta_min 3.4990
_cell_volume 1216.35(14)
_computing_cell_refinement
;
CrysAlisPro, Agilent Technologies,
Version 1.171.37.31 (release 14-01-2014 CrysAlis171 .NET)
(compiled Jan 14 2014,18:38:05)
;
_computing_data_collection
;
CrysAlisPro, Agilent Technologies,
Version 1.171.37.31 (release 14-01-2014 CrysAlis171 .NET)
(compiled Jan 14 2014,18:38:05)
;
_computing_data_reduction
;
CrysAlisPro, Agilent Technologies,
Version 1.171.37.31 (release 14-01-2014 CrysAlis171 .NET)
(compiled Jan 14 2014,18:38:05)
;
_computing_molecular_graphics 'Olex2 (Dolomanov et al., 2009)'
_computing_publication_material 'Olex2 (Dolomanov et al., 2009)'
_computing_structure_refinement 'ShelXL (Sheldrick, 2008)'
_computing_structure_solution
;
Superflip (Palatinus & Chapuis, 2007;Palatinus & van der Lee, 2008;
Palatinus et al., 2012)
;
_diffrn_ambient_temperature 150(2)
_diffrn_detector 'CCD plate'
_diffrn_detector_area_resol_mean 10.2833
_diffrn_detector_type Ruby
_diffrn_measured_fraction_theta_full 0.998
_diffrn_measured_fraction_theta_max 0.914
_diffrn_measurement_details
;
#__ type_ start__ end____ width___ exp.time_
  1 omega  -57.00  125.00   1.0000  200.0000
omega____ theta____ kappa____ phi______ frames
    -       29.0427   38.0000 -120.0000 182

#__ type_ start__ end____ width___ exp.time_
  2 omega   19.00   55.00   1.0000  200.0000
omega____ theta____ kappa____ phi______ frames
    -       29.0427  -77.0000 -180.0000 36

#__ type_ start__ end____ width___ exp.time_
  3 omega  -11.00   68.00   1.0000  200.0000
omega____ theta____ kappa____ phi______ frames
    -       29.0427  -99.0000  -60.0000 79

#__ type_ start__ end____ width___ exp.time_
  4 omega  -15.00   83.00   1.0000  200.0000
omega____ theta____ kappa____ phi______ frames
    -       29.0427  -99.0000   60.0000 98

#__ type_ start__ end____ width___ exp.time_
  5 omega  -25.00   23.00   1.0000  200.0000
omega____ theta____ kappa____ phi______ frames
    -       29.0427  -99.0000   30.0000 48

#__ type_ start__ end____ width___ exp.time_
  6 omega  -74.00  -27.00   1.0000  200.0000
omega____ theta____ kappa____ phi______ frames
    -       29.0427  -77.0000 -180.0000 47
;
_diffrn_measurement_device 'four-circle diffractometer'
_diffrn_measurement_device_type 'Xcalibur, Ruby, Gemini'
_diffrn_measurement_method '\w scans'
_diffrn_orient_matrix_UB_11 0.0780469000
_diffrn_orient_matrix_UB_12 0.0102296000
_diffrn_orient_matrix_UB_13 -0.0224073000
_diffrn_orient_matrix_UB_21 0.0180387000
_diffrn_orient_matrix_UB_22 0.0033601000
_diffrn_orient_matrix_UB_23 0.0521902000
_diffrn_orient_matrix_UB_31 0.0168807000
_diffrn_orient_matrix_UB_32 -0.0628464000
_diffrn_orient_matrix_UB_33 0.0219456000
_diffrn_radiation_monochromator graphite
_diffrn_radiation_probe x-ray
_diffrn_radiation_type MoK\a
_diffrn_radiation_wavelength 0.71073
_diffrn_reflns_av_R_equivalents 0.0352
_diffrn_reflns_av_unetI/netI 0.0643
_diffrn_reflns_Laue_measured_fraction_full 0.998
_diffrn_reflns_Laue_measured_fraction_max 0.914
_diffrn_reflns_limit_h_max 11
_diffrn_reflns_limit_h_min -10
_diffrn_reflns_limit_k_max 13
_diffrn_reflns_limit_k_min -15
_diffrn_reflns_limit_l_max 15
_diffrn_reflns_limit_l_min -16
_diffrn_reflns_number 8441
_diffrn_reflns_point_group_measured_fraction_full 0.998
_diffrn_reflns_point_group_measured_fraction_max 0.914
_diffrn_reflns_theta_full 25.242
_diffrn_reflns_theta_max 27.654
_diffrn_reflns_theta_min 3.260
_diffrn_source 'Enhance (Mo) X-ray Source'
_exptl_absorpt_coefficient_mu 0.455
_exptl_absorpt_correction_T_max 1.00000
_exptl_absorpt_correction_T_min 0.96361
_exptl_absorpt_correction_type multi-scan
_exptl_absorpt_process_details
;
CrysAlisPro, Agilent Technologies,
Version 1.171.37.31 (release 14-01-2014 CrysAlis171 .NET)
(compiled Jan 14 2014,18:38:05)
Empirical absorption correction using spherical harmonics,
 implemented in SCALE3 ABSPACK scaling algorithm.
Empirical absorption correction using spherical harmonics,
 implemented in SCALE3 ABSPACK scaling algorithm.
;
_exptl_crystal_colour 'dark green'
_exptl_crystal_colour_modifier dark
_exptl_crystal_colour_primary green
_exptl_crystal_density_diffrn 1.582
_exptl_crystal_description block
_exptl_crystal_F_000 590
_exptl_crystal_preparation 'Magnetic properties'
_exptl_crystal_recrystallization_method Sublimation
_exptl_crystal_size_max 0.1
_exptl_crystal_size_mid 0.05
_exptl_crystal_size_min 0.05
_refine_diff_density_max 0.387
_refine_diff_density_min -0.355
_refine_diff_density_rms 0.072
_refine_ls_extinction_coef .
_refine_ls_extinction_method none
_refine_ls_goodness_of_fit_ref 1.045
_refine_ls_hydrogen_treatment constr
_refine_ls_matrix_type full
_refine_ls_number_parameters 379
_refine_ls_number_reflns 5196
_refine_ls_number_restraints 0
_refine_ls_restrained_S_all 1.045
_refine_ls_R_factor_all 0.0740
_refine_ls_R_factor_gt 0.0494
_refine_ls_shift/su_max 0.000
_refine_ls_shift/su_mean 0.000
_refine_ls_structure_factor_coef Fsqd
_refine_ls_weighting_details 'w=1/[\s^2^(Fo^2^)+(0.0423P)^2^+0.5766P] where P=(Fo^2^+2Fc^2^)/3'
_refine_ls_weighting_scheme calc
_refine_ls_wR_factor_gt 0.1049
_refine_ls_wR_factor_ref 0.1164
_reflns_Friedel_coverage 0.000
_reflns_Friedel_fraction_full .
_reflns_Friedel_fraction_max .
_reflns_number_gt 3968
_reflns_number_total 5196
_reflns_threshold_expression 'I > 2\s(I)'
_cod_data_source_file J-Mater-Chem-C-2015-3-461.cif
_cod_data_source_block vopc_long_dkred
_cod_original_cell_volume 1216.34(14)
_cod_database_code 7233998
_shelx_space_group_comment
;
The symmetry employed for this shelxl refinement is uniquely defined
by the following loop, which should always be used as a source of
symmetry information in preference to the above space-group names.
They are only intended as comments.
;
_reflns_odcompleteness_completeness 99.74
_reflns_odcompleteness_iscentric 1
_reflns_odcompleteness_theta 26.32
_olex2_refinement_description
;
1. Fixed Uiso
 At 1.2 times of:
  All C(H) groups
2.a Aromatic/amide H refined with riding coordinates:
 C4(H4), C5(H5), C6(H6), C7(H7), C13(H13), C14(H14), C15(H15), C16(H16),
 C22(H22), C23(H23), C24(H24), C25(H25), C31(H31), C32(H32), C33(H33), C34(H34)
;

loop_
_space_group_symop_operation_xyz
'x, y, z'
'-x, -y, -z'

loop_
_atom_site_label
_atom_site_type_symbol
_atom_site_fract_x
_atom_site_fract_y
_atom_site_fract_z
_atom_site_U_iso_or_equiv
_atom_site_adp_type
_atom_site_occupancy
_atom_site_site_symmetry_order
_atom_site_calc_flag
_atom_site_refinement_flags_posn
_atom_site_refinement_flags_adp
_atom_site_refinement_flags_occupancy
_atom_site_disorder_assembly
_atom_site_disorder_group
N1 N -0.0411(2) 0.22277(19) -0.21415(18) 0.0218(5) Uani 1 1 d . . . . .
O1 O 0.2875(2) 0.30529(16) -0.05257(15) 0.0245(4) Uani 1 1 d . . . . .
V1 V 0.15004(5) 0.21847(4) 0.01388(4) 0.01931(14) Uani 1 1 d . . . . .
C2 C -0.0936(3) 0.2972(2) -0.1606(2) 0.0205(6) Uani 1 1 d . . . . .
N2 N -0.0483(2) 0.29895(19) -0.05937(18) 0.0203(5) Uani 1 1 d . . . . .
C3 C -0.2167(3) 0.3891(2) -0.2010(2) 0.0214(6) Uani 1 1 d . . . . .
C4 C -0.3005(3) 0.4248(2) -0.2979(2) 0.0239(6) Uani 1 1 d . . . . .
H4 H -0.2801 0.3890 -0.3539 0.029 Uiso 1 1 calc R . . . .
C5 C -0.4149(3) 0.5148(3) -0.3086(2) 0.0288(7) Uani 1 1 d . . . . .
H5 H -0.4735 0.5413 -0.3734 0.035 Uiso 1 1 calc R . . . .
C6 C -0.4454(3) 0.5676(3) -0.2249(2) 0.0287(7) Uani 1 1 d . . . . .
H6 H -0.5249 0.6283 -0.2344 0.034 Uiso 1 1 calc R . . . .
C7 C -0.3625(3) 0.5328(2) -0.1294(2) 0.0250(6) Uani 1 1 d . . . . .
H7 H -0.3827 0.5688 -0.0736 0.030 Uiso 1 1 calc R . . . .
C8 C -0.2474(3) 0.4422(2) -0.1189(2) 0.0216(6) Uani 1 1 d . . . . .
C9 C -0.1407(3) 0.3849(2) -0.0313(2) 0.0208(6) Uani 1 1 d . . . . .
N10 N -0.1407(2) 0.41266(19) 0.06184(18) 0.0206(5) Uani 1 1 d . . . . .
C11 C -0.0471(3) 0.3573(2) 0.1441(2) 0.0200(6) Uani 1 1 d . . . . .
N11 N 0.0657(2) 0.26790(18) 0.14800(18) 0.0198(5) Uani 1 1 d . . . . .
C12 C -0.0568(3) 0.3807(2) 0.2503(2) 0.0203(6) Uani 1 1 d . . . . .
C13 C -0.1545(3) 0.4578(2) 0.2902(2) 0.0235(6) Uani 1 1 d . . . . .
H13 H -0.2276 0.5117 0.2438 0.028 Uiso 1 1 calc R . . . .
C14 C -0.1390(3) 0.4514(2) 0.4011(2) 0.0266(6) Uani 1 1 d . . . . .
H14 H -0.2037 0.5021 0.4310 0.032 Uiso 1 1 calc R . . . .
C15 C -0.0307(3) 0.3725(2) 0.4699(2) 0.0260(6) Uani 1 1 d . . . . .
H15 H -0.0246 0.3701 0.5455 0.031 Uiso 1 1 calc R . . . .
C16 C 0.0678(3) 0.2975(2) 0.4293(2) 0.0217(6) Uani 1 1 d . . . . .
H16 H 0.1425 0.2451 0.4751 0.026 Uiso 1 1 calc R . . . .
C17 C 0.0523(3) 0.3024(2) 0.3183(2) 0.0201(6) Uani 1 1 d . . . . .
C18 C 0.1259(3) 0.2316(2) 0.2531(2) 0.0206(6) Uani 1 1 d . . . . .
N19 N 0.2282(2) 0.14118(19) 0.29662(18) 0.0216(5) Uani 1 1 d . . . . .
C20 C 0.2803(3) 0.0675(2) 0.2425(2) 0.0210(6) Uani 1 1 d . . . . .
N20 N 0.2495(2) 0.07374(19) 0.13463(18) 0.0201(5) Uani 1 1 d . . . . .
C21 C 0.3802(3) -0.0376(2) 0.2942(2) 0.0210(6) Uani 1 1 d . . . . .
C22 C 0.4411(3) -0.0841(2) 0.4010(2) 0.0243(6) Uani 1 1 d . . . . .
H22 H 0.4173 -0.0475 0.4561 0.029 Uiso 1 1 calc R . . . .
C23 C 0.5382(3) -0.1864(3) 0.4232(3) 0.0290(7) Uani 1 1 d . . . . .
H23 H 0.5823 -0.2199 0.4946 0.035 Uiso 1 1 calc R . . . .
C24 C 0.5720(3) -0.2410(3) 0.3421(3) 0.0301(7) Uani 1 1 d . . . . .
H24 H 0.6400 -0.3100 0.3596 0.036 Uiso 1 1 calc R . . . .
C25 C 0.5086(3) -0.1968(2) 0.2364(2) 0.0258(6) Uani 1 1 d . . . . .
H25 H 0.5306 -0.2348 0.1823 0.031 Uiso 1 1 calc R . . . .
C26 C 0.4113(3) -0.0939(2) 0.2139(2) 0.0217(6) Uani 1 1 d . . . . .
C27 C 0.3251(3) -0.0235(2) 0.1153(2) 0.0209(6) Uani 1 1 d . . . . .
N28 N 0.3213(2) -0.05450(19) 0.02442(18) 0.0214(5) Uani 1 1 d . . . . .
C29 C 0.2329(3) 0.0040(2) -0.0605(2) 0.0206(6) Uani 1 1 d . . . . .
N29 N 0.1368(2) 0.10565(19) -0.07214(18) 0.0207(5) Uani 1 1 d . . . . .
C30 C 0.2212(3) -0.0326(2) -0.1575(2) 0.0212(6) Uani 1 1 d . . . . .
C31 C 0.2979(3) -0.1239(2) -0.1889(2) 0.0233(6) Uani 1 1 d . . . . .
H31 H 0.3705 -0.1784 -0.1425 0.028 Uiso 1 1 calc R . . . .
C32 C 0.2628(3) -0.1311(2) -0.2918(2) 0.0264(6) Uani 1 1 d . . . . .
H32 H 0.3149 -0.1906 -0.3167 0.032 Uiso 1 1 calc R . . . .
C33 C 0.1524(3) -0.0526(2) -0.3592(2) 0.0256(6) Uani 1 1 d . . . . .
H33 H 0.1301 -0.0609 -0.4279 0.031 Uiso 1 1 calc R . . . .
C34 C 0.0752(3) 0.0372(2) -0.3265(2) 0.0229(6) Uani 1 1 d . . . . .
H34 H -0.0007 0.0895 -0.3711 0.028 Uiso 1 1 calc R . . . .
C35 C 0.1134(3) 0.0473(2) -0.2258(2) 0.0209(6) Uani 1 1 d . . . . .
C36 C 0.0624(3) 0.1330(2) -0.1707(2) 0.0206(6) Uani 1 1 d . . . . .

loop_
_atom_site_aniso_label
_atom_site_aniso_U_11
_atom_site_aniso_U_22
_atom_site_aniso_U_33
_atom_site_aniso_U_23
_atom_site_aniso_U_13
_atom_site_aniso_U_12
N1 0.0231(12) 0.0237(12) 0.0189(12) -0.0082(10) -0.0035(9) 0.0011(10)
O1 0.0257(10) 0.0231(10) 0.0234(10) -0.0082(8) 0.0017(8) -0.0012(8)
V1 0.0212(3) 0.0198(2) 0.0170(2) -0.00721(19) -0.00211(18) 0.00187(18)
C2 0.0214(14) 0.0206(13) 0.0168(13) -0.0042(11) -0.0004(11) -0.0011(11)
N2 0.0216(12) 0.0199(11) 0.0187(11) -0.0069(9) -0.0013(9) 0.0013(9)
C3 0.0202(13) 0.0217(13) 0.0197(14) -0.0048(11) 0.0006(11) -0.0027(11)
C4 0.0251(15) 0.0254(14) 0.0208(14) -0.0079(12) -0.0029(12) -0.0006(12)
C5 0.0267(15) 0.0314(16) 0.0254(15) -0.0061(13) -0.0080(12) 0.0013(13)
C6 0.0255(15) 0.0262(15) 0.0319(16) -0.0080(13) -0.0059(13) 0.0050(12)
C7 0.0247(15) 0.0228(14) 0.0250(15) -0.0068(12) 0.0005(12) 0.0001(12)
C8 0.0209(14) 0.0217(13) 0.0202(14) -0.0054(11) -0.0020(11) -0.0011(11)
C9 0.0199(13) 0.0210(13) 0.0202(14) -0.0063(11) -0.0013(11) -0.0004(11)
N10 0.0229(12) 0.0205(11) 0.0177(11) -0.0066(9) -0.0027(9) 0.0016(10)
C11 0.0199(13) 0.0185(13) 0.0197(14) -0.0055(11) 0.0001(11) -0.0009(11)
N11 0.0214(12) 0.0198(11) 0.0169(11) -0.0059(9) -0.0017(9) 0.0028(9)
C12 0.0227(14) 0.0205(13) 0.0177(13) -0.0073(11) -0.0009(11) -0.0012(11)
C13 0.0237(14) 0.0212(14) 0.0240(14) -0.0069(12) -0.0027(12) 0.0012(12)
C14 0.0286(15) 0.0272(15) 0.0262(15) -0.0140(13) -0.0005(12) 0.0044(12)
C15 0.0341(16) 0.0295(15) 0.0175(14) -0.0121(12) -0.0036(12) -0.0002(13)
C16 0.0241(14) 0.0220(14) 0.0191(13) -0.0070(11) -0.0039(11) -0.0011(11)
C17 0.0203(13) 0.0199(13) 0.0204(14) -0.0085(11) -0.0004(11) 0.0008(11)
C18 0.0207(14) 0.0223(14) 0.0180(13) -0.0066(11) -0.0011(11) -0.0018(11)
N19 0.0226(12) 0.0227(12) 0.0201(12) -0.0086(10) -0.0034(9) 0.0015(10)
C20 0.0209(14) 0.0233(14) 0.0181(13) -0.0070(11) -0.0012(11) -0.0017(11)
N20 0.0214(11) 0.0201(11) 0.0193(11) -0.0085(9) -0.0014(9) 0.0016(9)
C21 0.0182(13) 0.0207(13) 0.0220(14) -0.0059(11) -0.0001(11) -0.0013(11)
C22 0.0230(14) 0.0270(15) 0.0230(14) -0.0087(12) -0.0050(12) 0.0007(12)
C23 0.0259(15) 0.0300(15) 0.0278(16) -0.0059(13) -0.0085(12) 0.0026(13)
C24 0.0249(15) 0.0258(15) 0.0352(17) -0.0066(13) -0.0077(13) 0.0069(12)
C25 0.0225(14) 0.0240(14) 0.0293(16) -0.0087(12) -0.0005(12) 0.0009(12)
C26 0.0176(13) 0.0215(14) 0.0223(14) -0.0042(11) -0.0002(11) -0.0018(11)
C27 0.0179(13) 0.0216(14) 0.0219(14) -0.0068(11) -0.0002(11) -0.0012(11)
N28 0.0229(12) 0.0200(11) 0.0209(12) -0.0079(10) 0.0000(10) 0.0000(10)
C29 0.0218(14) 0.0186(13) 0.0204(14) -0.0064(11) 0.0023(11) -0.0040(11)
N29 0.0213(12) 0.0198(11) 0.0201(12) -0.0070(9) -0.0012(9) 0.0027(9)
C30 0.0232(14) 0.0199(13) 0.0198(14) -0.0068(11) 0.0018(11) -0.0044(11)
C31 0.0243(14) 0.0202(13) 0.0249(15) -0.0083(12) 0.0001(12) -0.0016(11)
C32 0.0294(15) 0.0245(14) 0.0275(15) -0.0133(12) 0.0036(12) -0.0039(12)
C33 0.0315(16) 0.0275(15) 0.0203(14) -0.0117(12) 0.0012(12) -0.0064(13)
C34 0.0262(14) 0.0230(14) 0.0187(14) -0.0068(11) 0.0008(11) -0.0039(12)
C35 0.0209(14) 0.0215(13) 0.0205(14) -0.0082(11) 0.0007(11) -0.0025(11)
C36 0.0225(14) 0.0199(13) 0.0178(13) -0.0052(11) 0.0001(11) -0.0033(11)

loop_
_atom_type_symbol
_atom_type_description
_atom_type_scat_dispersion_real
_atom_type_scat_dispersion_imag
_atom_type_scat_source
C C 0.0033 0.0016 'International Tables Vol C Tables 4.2.6.8 and 6.1.1.4'
H H 0.0000 0.0000 'International Tables Vol C Tables 4.2.6.8 and 6.1.1.4'
N N 0.0061 0.0033 'International Tables Vol C Tables 4.2.6.8 and 6.1.1.4'
O O 0.0106 0.0060 'International Tables Vol C Tables 4.2.6.8 and 6.1.1.4'
V V 0.3005 0.5294 'International Tables Vol C Tables 4.2.6.8 and 6.1.1.4'

loop_
_geom_angle_atom_site_label_1
_geom_angle_atom_site_label_2
_geom_angle_atom_site_label_3
_geom_angle
_geom_angle_site_symmetry_1
_geom_angle_site_symmetry_3
C2 N1 C36 122.3(2) . .
O1 V1 N2 107.22(9) . .
O1 V1 N11 106.45(9) . .
O1 V1 N20 105.65(9) . .
O1 V1 N29 106.14(9) . .
N11 V1 N2 85.74(8) . .
N11 V1 N20 85.59(8) . .
N11 V1 N29 147.41(9) . .
N20 V1 N2 147.12(9) . .
N20 V1 N29 85.36(8) . .
N29 V1 N2 85.09(8) . .
N1 C2 N2 127.4(2) . .
N1 C2 C3 123.4(2) . .
N2 C2 C3 109.3(2) . .
C2 N2 V1 125.39(17) . .
C2 N2 C9 107.7(2) . .
C9 N2 V1 125.54(17) . .
C4 C3 C2 132.2(3) . .
C8 C3 C2 106.6(2) . .
C8 C3 C4 121.2(2) . .
C3 C4 H4 121.4 . .
C5 C4 C3 117.2(3) . .
C5 C4 H4 121.4 . .
C4 C5 H5 119.4 . .
C4 C5 C6 121.2(3) . .
C6 C5 H5 119.4 . .
C5 C6 H6 119.2 . .
C7 C6 C5 121.6(3) . .
C7 C6 H6 119.2 . .
C6 C7 H7 121.5 . .
C6 C7 C8 117.0(3) . .
C8 C7 H7 121.5 . .
C3 C8 C7 121.8(2) . .
C3 C8 C9 106.8(2) . .
C7 C8 C9 131.5(2) . .
N2 C9 C8 109.6(2) . .
N10 C9 N2 127.7(2) . .
N10 C9 C8 122.6(2) . .
C11 N10 C9 122.7(2) . .
N10 C11 N11 128.0(2) . .
N10 C11 C12 122.4(2) . .
N11 C11 C12 109.5(2) . .
C11 N11 V1 125.87(17) . .
C18 N11 V1 125.92(17) . .
C18 N11 C11 107.6(2) . .
C13 C12 C11 131.9(2) . .
C17 C12 C11 106.6(2) . .
C17 C12 C13 121.5(2) . .
C12 C13 H13 121.6 . .
C14 C13 C12 116.7(2) . .
C14 C13 H13 121.6 . .
C13 C14 H14 119.0 . .
C13 C14 C15 122.0(3) . .
C15 C14 H14 119.0 . .
C14 C15 H15 119.4 . .
C16 C15 C14 121.1(3) . .
C16 C15 H15 119.4 . .
C15 C16 H16 121.3 . .
C15 C16 C17 117.4(2) . .
C17 C16 H16 121.3 . .
C12 C17 C18 106.6(2) . .
C16 C17 C12 121.3(2) . .
C16 C17 C18 131.9(2) . .
N11 C18 C17 109.7(2) . .
N19 C18 N11 127.7(2) . .
N19 C18 C17 122.5(2) . .
C20 N19 C18 122.2(2) . .
N19 C20 N20 128.2(2) . .
N19 C20 C21 122.3(2) . .
N20 C20 C21 109.5(2) . .
C20 N20 V1 125.38(17) . .
C27 N20 V1 125.56(17) . .
C27 N20 C20 107.9(2) . .
C22 C21 C20 131.7(2) . .
C22 C21 C26 121.5(2) . .
C26 C21 C20 106.9(2) . .
C21 C22 H22 121.4 . .
C23 C22 C21 117.2(3) . .
C23 C22 H22 121.4 . .
C22 C23 H23 119.3 . .
C22 C23 C24 121.3(3) . .
C24 C23 H23 119.3 . .
C23 C24 H24 119.1 . .
C25 C24 C23 121.8(3) . .
C25 C24 H24 119.1 . .
C24 C25 H25 121.5 . .
C24 C25 C26 117.0(3) . .
C26 C25 H25 121.5 . .
C21 C26 C27 106.3(2) . .
C25 C26 C21 121.2(2) . .
C25 C26 C27 132.4(3) . .
N20 C27 C26 109.4(2) . .
N28 C27 N20 127.6(2) . .
N28 C27 C26 123.0(2) . .
C29 N28 C27 122.7(2) . .
N28 C29 N29 127.4(2) . .
N28 C29 C30 123.4(2) . .
N29 C29 C30 109.2(2) . .
C29 N29 V1 125.05(17) . .
C36 N29 V1 125.31(17) . .
C36 N29 C29 107.6(2) . .
C31 C30 C29 131.9(2) . .
C31 C30 C35 121.4(2) . .
C35 C30 C29 106.7(2) . .
C30 C31 H31 121.5 . .
C30 C31 C32 117.0(3) . .
C32 C31 H31 121.5 . .
C31 C32 H32 119.1 . .
C31 C32 C33 121.7(3) . .
C33 C32 H32 119.1 . .
C32 C33 H33 119.5 . .
C34 C33 C32 120.9(3) . .
C34 C33 H33 119.5 . .
C33 C34 H34 121.2 . .
C33 C34 C35 117.6(3) . .
C35 C34 H34 121.2 . .
C30 C35 C36 106.7(2) . .
C34 C35 C30 121.4(2) . .
C34 C35 C36 132.0(2) . .
N1 C36 N29 127.9(2) . .
N1 C36 C35 122.4(2) . .
N29 C36 C35 109.7(2) . .

loop_
_geom_bond_atom_site_label_1
_geom_bond_atom_site_label_2
_geom_bond_distance
_geom_bond_site_symmetry_2
N1 C2 1.336(3) .
N1 C36 1.340(3) .
O1 V1 1.5946(18) .
V1 N2 2.051(2) .
V1 N11 2.041(2) .
V1 N20 2.042(2) .
V1 N29 2.043(2) .
C2 N2 1.385(3) .
C2 C3 1.466(4) .
N2 C9 1.387(3) .
C3 C4 1.403(4) .
C3 C8 1.399(4) .
C4 H4 0.9500 .
C4 C5 1.391(4) .
C5 H5 0.9500 .
C5 C6 1.414(4) .
C6 H6 0.9500 .
C6 C7 1.384(4) .
C7 H7 0.9500 .
C7 C8 1.401(4) .
C8 C9 1.455(3) .
C9 N10 1.335(3) .
N10 C11 1.331(3) .
C11 N11 1.390(3) .
C11 C12 1.460(3) .
N11 C18 1.382(3) .
C12 C13 1.404(4) .
C12 C17 1.401(3) .
C13 H13 0.9500 .
C13 C14 1.392(4) .
C14 H14 0.9500 .
C14 C15 1.404(4) .
C15 H15 0.9500 .
C15 C16 1.393(4) .
C16 H16 0.9500 .
C16 C17 1.399(4) .
C17 C18 1.461(4) .
C18 N19 1.337(3) .
N19 C20 1.334(3) .
C20 N20 1.388(3) .
C20 C21 1.454(4) .
N20 C27 1.385(3) .
C21 C22 1.400(4) .
C21 C26 1.407(4) .
C22 H22 0.9500 .
C22 C23 1.392(4) .
C23 H23 0.9500 .
C23 C24 1.402(4) .
C24 H24 0.9500 .
C24 C25 1.397(4) .
C25 H25 0.9500 .
C25 C26 1.398(4) .
C26 C27 1.466(4) .
C27 N28 1.335(3) .
N28 C29 1.330(3) .
C29 N29 1.396(3) .
C29 C30 1.462(4) .
N29 C36 1.383(3) .
C30 C31 1.400(4) .
C30 C35 1.403(4) .
C31 H31 0.9500 .
C31 C32 1.400(4) .
C32 H32 0.9500 .
C32 C33 1.407(4) .
C33 H33 0.9500 .
C33 C34 1.395(4) .
C34 H34 0.9500 .
C34 C35 1.399(4) .
C35 C36 1.461(4) .
